data_4000371
_journal_name_full 'Chemistry of Materials'
_journal_paper_doi 10.1021/cm030563k
_journal_year 2004
_chemical_formula_moiety 'C36 H84 O16 N2 P4 Mo2, C6H6'
_chemical_formula_sum 'C42 H90 Mo2 N2 O16 P4'
_chemical_formula_weight 1194.92
_space_group_IT_number 14
_symmetry_cell_setting monoclinic
_symmetry_space_group_name_Hall '-P 2ybc'
_symmetry_space_group_name_H-M 'P 1 21/c 1'
_atom_sites_solution_hydrogens geom
_atom_sites_solution_primary direct
_atom_sites_solution_secondary difmap
_cell_angle_alpha 90.00
_cell_angle_beta 105.2270(10)
_cell_angle_gamma 90.00
_cell_formula_units_Z 2
_cell_length_a 10.6499(2)
_cell_length_b 19.0944(5)
_cell_length_c 15.0019(3)
_cell_measurement_reflns_used 3076
_cell_measurement_temperature 146(2)
_cell_measurement_theta_max 23.3
_cell_measurement_theta_min 1.75
_cell_volume 2943.59(11)
_diffrn_ambient_temperature 146(2)
_diffrn_measurement_device 'Bruker SMART CCD'
_diffrn_measurement_method \w-scans
_diffrn_radiation_monochromator graphite
_diffrn_radiation_source 'fine-focus sealed tube'
_diffrn_radiation_type MoK\a
_diffrn_radiation_wavelength 0.71073
_diffrn_reflns_av_R_equivalents 0.0554
_diffrn_reflns_av_sigmaI/netI 0.0814
_diffrn_reflns_limit_h_max 11
_diffrn_reflns_limit_h_min -11
_diffrn_reflns_limit_k_max 21
_diffrn_reflns_limit_k_min -19
_diffrn_reflns_limit_l_max 16
_diffrn_reflns_limit_l_min -14
_diffrn_reflns_number 11772
_diffrn_reflns_theta_max 23.24
_diffrn_reflns_theta_min 1.77
_diffrn_standards_decay_% ?
_diffrn_standards_interval_count ?
_diffrn_standards_interval_time ?
_diffrn_standards_number ?
_exptl_absorpt_coefficient_mu 0.594
_exptl_absorpt_correction_T_max 0.97656
_exptl_absorpt_correction_T_min 0.56089
_exptl_absorpt_correction_type empirical
_exptl_absorpt_process_details 'Blessing, 1995'
_exptl_crystal_colour orange
_exptl_crystal_density_diffrn 1.348
_exptl_crystal_density_meas ?
_exptl_crystal_density_method 'not measured'
_exptl_crystal_description block
_exptl_crystal_F_000 1256
_exptl_crystal_size_max 0.16
_exptl_crystal_size_mid 0.10
_exptl_crystal_size_min 0.08
_refine_ls_extinction_coef ?
_refine_ls_extinction_method none
_refine_ls_goodness_of_fit_all 0.909
_refine_ls_goodness_of_fit_obs 1.070
_refine_ls_hydrogen_treatment fixed
_refine_ls_matrix_type full
_refine_ls_number_parameters 295
_refine_ls_number_reflns 4200
_refine_ls_number_restraints 0
_refine_ls_restrained_S_all 0.909
_refine_ls_restrained_S_obs 1.070
_refine_ls_R_factor_all 0.0812
_refine_ls_R_factor_obs 0.0461
_refine_ls_shift/esd_max 0.000
_refine_ls_shift/esd_mean 0.000
_refine_ls_structure_factor_coef Fsqd
_refine_ls_weighting_details 'w=1/[\s^2^(Fo^2^)+(0.0627P)^2^+0.0000P] where P=(Fo^2^+2Fc^2^)/3'
_refine_ls_weighting_scheme calc
_refine_ls_wR_factor_all 0.1127
_refine_ls_wR_factor_obs 0.1041
_reflns_number_observed 2682
_reflns_number_total 4200
_reflns_observed_criterion >2sigma(I)
_cod_depositor_comments
;
The following automatic conversions were performed:

'_refine_ls_weighting_scheme' value 'calc
w=1/[\s^2^(Fo^2^)+(0.0627P)^2^+0.0000P] where P=(Fo^2^+2Fc^2^)/3' was
changed to 'calc'. New tag '_refine_ls_weighting_details' was
created. The value of the new tag was set to
'w=1/[\s^2^(Fo^2^)+(0.0627P)^2^+0.0000P] where P=(Fo^2^+2Fc^2^)/3'.

Automatic conversion script
Id: cif_fix_values 3143 2015-03-26 13:38:13Z robertas 
;
_cod_original_sg_symbol_H-M P2(1)/c
_cod_database_code 4000371

loop_
_symmetry_equiv_pos_as_xyz
'x, y, z'
'-x, y+1/2, -z+1/2'
'-x, -y, -z'
'x, -y-1/2, z-1/2'

loop_
_atom_site_aniso_label
_atom_site_aniso_U_11
_atom_site_aniso_U_22
_atom_site_aniso_U_33
_atom_site_aniso_U_23
_atom_site_aniso_U_13
_atom_site_aniso_U_12
Mo1 0.0346(3) 0.0405(3) 0.0267(3) 0.0060(2) 0.0050(2) -0.0067(2)
P1 0.0475(10) 0.0388(9) 0.0486(11) 0.0080(8) 0.0173(8) -0.0055(7)
P2 0.0392(8) 0.0342(9) 0.0363(9) -0.0014(7) 0.0102(7) -0.0012(6)
N1 0.034(3) 0.048(3) 0.033(3) 0.001(2) 0.008(2) -0.008(2)
O1 0.043(2) 0.051(2) 0.035(2) 0.004(2) 0.010(2) -0.001(2)
O2 0.058(3) 0.042(2) 0.074(3) 0.008(2) 0.036(2) 0.001(2)
O3 0.061(3) 0.040(2) 0.073(3) 0.015(2) 0.020(2) -0.010(2)
O4 0.052(2) 0.040(2) 0.032(2) -0.001(2) 0.007(2) -0.007(2)
O5 0.044(2) 0.078(3) 0.030(2) 0.006(2) -0.001(2) -0.018(2)
O6 0.061(3) 0.063(3) 0.091(4) 0.033(3) 0.039(3) 0.022(2)
O7 0.075(3) 0.053(3) 0.106(4) -0.038(3) 0.048(3) -0.023(2)
O8 0.051(2) 0.053(3) 0.055(3) 0.007(2) 0.026(2) -0.005(2)
C1 0.047(4) 0.053(4) 0.045(4) 0.006(3) 0.012(3) -0.004(3)
C2 0.092(6) 0.127(7) 0.052(5) 0.006(5) 0.017(4) -0.027(5)
C3 0.051(4) 0.109(6) 0.110(7) 0.038(5) -0.001(5) 0.000(4)
C4 0.090(6) 0.067(5) 0.117(7) -0.021(5) 0.058(5) -0.031(4)
C5 0.083(5) 0.027(3) 0.067(5) 0.009(3) 0.024(4) -0.004(3)
C6 0.247(12) 0.066(5) 0.052(5) 0.023(4) -0.030(7) -0.011(6)
C7 0.167(8) 0.049(5) 0.118(7) -0.021(5) 0.073(7) -0.014(5)
C8 0.092(6) 0.057(5) 0.200(10) 0.046(6) 0.047(6) -0.017(4)
C9 0.050(4) 0.053(4) 0.046(4) 0.014(3) 0.004(3) 0.008(3)
C10 0.079(5) 0.054(5) 0.253(12) 0.025(6) 0.078(7) 0.008(4)
C11 0.090(6) 0.228(11) 0.045(5) 0.008(6) -0.007(5) 0.057(7)
C12 0.057(4) 0.059(4) 0.079(5) 0.009(4) 0.019(4) 0.014(3)
C13 0.063(4) 0.043(4) 0.051(4) -0.014(3) 0.022(4) -0.013(3)
C20 0.061(4) 0.059(4) 0.033(4) 0.013(3) 0.013(3) -0.009(3)
C21 0.056(4) 0.059(4) 0.046(4) 0.003(3) 0.004(3) -0.023(3)
C97 0.072(5) 0.042(4) 0.080(5) -0.013(4) 0.045(5) -0.014(3)
C98 0.089(5) 0.054(4) 0.056(5) -0.013(4) 0.029(4) -0.022(4)
C99 0.066(5) 0.056(4) 0.059(5) 0.002(4) 0.013(4) -0.014(4)

loop_
_atom_site_label
_atom_site_type_symbol
_atom_site_fract_x
_atom_site_fract_y
_atom_site_fract_z
_atom_site_U_iso_or_equiv
_atom_site_thermal_displace_type
_atom_site_occupancy
_atom_site_calc_flag
_atom_site_refinement_flags
_atom_site_disorder_group
Mo1 Mo 0.95954(4) 0.01248(2) 0.42522(3) 0.0345(2) Uani 1 d . .
P1 P 0.88634(15) 0.12870(8) 0.54815(12) 0.0441(4) Uani 1 d . .
P2 P 0.70290(14) -0.02601(7) 0.27646(10) 0.0365(4) Uani 1 d . .
N1 N 1.0860(4) 0.0762(2) 0.4010(3) 0.0385(11) Uani 1 d . .
O1 O 0.8496(3) 0.0968(2) 0.4528(2) 0.0429(10) Uani 1 d . .
O2 O 0.7644(4) 0.1569(2) 0.5755(3) 0.0546(11) Uani 1 d . .
O3 O 0.9717(4) 0.1953(2) 0.5539(3) 0.0574(12) Uani 1 d . .
O4 O 0.9658(3) 0.0773(2) 0.6195(2) 0.0421(10) Uani 1 d . .
O5 O 0.7780(3) -0.0335(2) 0.3764(2) 0.0525(11) Uani 1 d . .
O6 O 0.5810(4) 0.0186(2) 0.2775(3) 0.0683(13) Uani 1 d . .
O7 O 0.6363(4) -0.0971(2) 0.2446(3) 0.0731(14) Uani 1 d . .
O8 O 0.7821(3) 0.0017(2) 0.2166(3) 0.0507(11) Uani 1 d . .
C1 C 0.6597(6) 0.1187(3) 0.6026(4) 0.048(2) Uani 1 d . .
C2 C 0.6946(7) 0.1197(4) 0.7063(5) 0.090(3) Uani 1 d . .
H2A H 0.7023(7) 0.1683(4) 0.7281(5) 0.136 Uiso 1 calc R .
H2B H 0.7778(7) 0.0955(4) 0.7306(5) 0.136 Uiso 1 calc R .
H2C H 0.6266(7) 0.0959(4) 0.7280(5) 0.136 Uiso 1 calc R .
C3 C 0.5397(6) 0.1626(4) 0.5633(5) 0.094(3) Uani 1 d . .
H3A H 0.5183(6) 0.1614(4) 0.4957(5) 0.141 Uiso 1 calc R .
H3B H 0.5565(6) 0.2111(4) 0.5847(5) 0.141 Uiso 1 calc R .
H3C H 0.4666(6) 0.1439(4) 0.5842(5) 0.141 Uiso 1 calc R .
C4 C 0.6471(7) 0.0447(4) 0.5667(5) 0.086(2) Uani 1 d . .
H4A H 0.6243(7) 0.0453(4) 0.4991(5) 0.129 Uiso 1 calc R .
H4B H 0.5787(7) 0.0204(4) 0.5876(5) 0.129 Uiso 1 calc R .
H4C H 0.7300(7) 0.0201(4) 0.5902(5) 0.129 Uiso 1 calc R .
C5 C 0.9362(7) 0.2687(3) 0.5230(5) 0.058(2) Uani 1 d . .
C6 C 0.8497(10) 0.2684(4) 0.4275(5) 0.134(4) Uani 1 d . .
H6A H 0.7675(10) 0.2452(4) 0.4272(5) 0.202 Uiso 1 calc R .
H6B H 0.8923(10) 0.2432(4) 0.3866(5) 0.202 Uiso 1 calc R .
H6C H 0.8321(10) 0.3168(4) 0.4058(5) 0.202 Uiso 1 calc R .
C7 C 0.8728(9) 0.3021(3) 0.5910(6) 0.105(3) Uani 1 d . .
H7A H 0.9332(9) 0.3011(3) 0.6528(6) 0.157 Uiso 1 calc R .
H7B H 0.7936(9) 0.2763(3) 0.5917(6) 0.157 Uiso 1 calc R .
H7C H 0.8504(9) 0.3508(3) 0.5728(6) 0.157 Uiso 1 calc R .
C8 C 1.0645(7) 0.3032(4) 0.5310(6) 0.115(3) Uani 1 d . .
H8A H 1.1165(7) 0.3015(4) 0.5954(6) 0.172 Uiso 1 calc R .
H8B H 1.0506(7) 0.3521(4) 0.5110(6) 0.172 Uiso 1 calc R .
H8C H 1.1107(7) 0.2785(4) 0.4919(6) 0.172 Uiso 1 calc R .
C9 C 0.5199(6) 0.0736(3) 0.2140(4) 0.051(2) Uani 1 d . .
C10 C 0.6091(7) 0.1351(4) 0.2271(7) 0.123(4) Uani 1 d . .
H10A H 0.6276(7) 0.1512(4) 0.2912(7) 0.184 Uiso 1 calc R .
H10B H 0.5679(7) 0.1729(4) 0.1855(7) 0.184 Uiso 1 calc R .
H10C H 0.6906(7) 0.1215(4) 0.2131(7) 0.184 Uiso 1 calc R .
C11 C 0.4842(8) 0.0440(5) 0.1191(5) 0.125(4) Uani 1 d . .
H11A H 0.4256(8) 0.0040(5) 0.1166(5) 0.188 Uiso 1 calc R .
H11B H 0.5630(8) 0.0285(5) 0.1028(5) 0.188 Uiso 1 calc R .
H11C H 0.4403(8) 0.0800(5) 0.0753(5) 0.188 Uiso 1 calc R .
C12 C 0.3954(6) 0.0894(3) 0.2425(5) 0.065(2) Uani 1 d . .
H12A H 0.4178(6) 0.1090(3) 0.3050(5) 0.097 Uiso 1 calc R .
H12B H 0.3457(6) 0.0461(3) 0.2413(5) 0.097 Uiso 1 calc R .
H12C H 0.3429(6) 0.1233(3) 0.1993(5) 0.097 Uiso 1 calc R .
C13 C 0.6729(6) -0.1572(3) 0.2008(4) 0.051(2) Uani 1 d . .
C14 C 0.6343(15) -0.1377(8) 0.1003(11) 0.096(5) Uiso 0.50 d P .
H14A H 0.6975(15) -0.1044(8) 0.0877(11) 0.144 Uiso 0.50 calc PR .
H14B H 0.5477(15) -0.1162(8) 0.0849(11) 0.144 Uiso 0.50 calc PR .
H14C H 0.6324(15) -0.1799(8) 0.0627(11) 0.144 Uiso 0.50 calc PR .
C14A C 0.5571(17) -0.1890(9) 0.1444(13) 0.113(6) Uiso 0.50 d P .
H14D H 0.4901(17) -0.1901(9) 0.1784(13) 0.170 Uiso 0.50 calc PR .
H14E H 0.5765(17) -0.2369(9) 0.1287(13) 0.170 Uiso 0.50 calc PR .
H14F H 0.5256(17) -0.1616(9) 0.0876(13) 0.170 Uiso 0.50 calc PR .
C15 C 0.5913(12) -0.2198(6) 0.2162(9) 0.054(3) Uiso 0.50 d P .
H15A H 0.6299(12) -0.2400(6) 0.2773(9) 0.081 Uiso 0.50 calc PR .
H15B H 0.5892(12) -0.2553(6) 0.1686(9) 0.081 Uiso 0.50 calc PR .
H15C H 0.5024(12) -0.2043(6) 0.2126(9) 0.081 Uiso 0.50 calc PR .
C15A C 0.7209(15) -0.2000(8) 0.2932(11) 0.095(5) Uiso 0.50 d P .
H15D H 0.8001(15) -0.1784(8) 0.3319(11) 0.142 Uiso 0.50 calc PR .
H15E H 0.7396(15) -0.2484(8) 0.2789(11) 0.142 Uiso 0.50 calc PR .
H15F H 0.6530(15) -0.1999(8) 0.3264(11) 0.142 Uiso 0.50 calc PR .
C16 C 0.8188(13) -0.1722(8) 0.2258(11) 0.081(5) Uiso 0.50 d P .
H16A H 0.8651(13) -0.1359(8) 0.2681(11) 0.121 Uiso 0.50 calc PR .
H16B H 0.8493(13) -0.1721(8) 0.1696(11) 0.121 Uiso 0.50 calc PR .
H16C H 0.8359(13) -0.2180(8) 0.2559(11) 0.121 Uiso 0.50 calc PR .
C16A C 0.7849(17) -0.1505(9) 0.1626(12) 0.100(6) Uiso 0.50 d P .
H16D H 0.8567(17) -0.1281(9) 0.2081(12) 0.150 Uiso 0.50 calc PR .
H16E H 0.7612(17) -0.1219(9) 0.1064(12) 0.150 Uiso 0.50 calc PR .
H16F H 0.8121(17) -0.1971(9) 0.1475(12) 0.150 Uiso 0.50 calc PR .
C20 C 1.0434(6) 0.1010(3) 0.3043(4) 0.051(2) Uani 1 d . .
H20A H 0.9677(6) 0.0738(3) 0.2708(4) 0.077 Uiso 1 calc R .
H20B H 1.1144(6) 0.0950(3) 0.2746(4) 0.077 Uiso 1 calc R .
H20C H 1.0198(6) 0.1507(3) 0.3036(4) 0.077 Uiso 1 calc R .
C21 C 1.2011(6) 0.1181(3) 0.4509(4) 0.056(2) Uani 1 d . .
H21A H 1.2303(6) 0.1021(3) 0.5151(4) 0.083 Uiso 1 calc R .
H21B H 1.1770(6) 0.1677(3) 0.4496(4) 0.083 Uiso 1 calc R .
H21C H 1.2716(6) 0.1121(3) 0.4207(4) 0.083 Uiso 1 calc R .
C97 C 0.8881(7) 0.0043(3) 0.0293(5) 0.060(2) Uani 1 d . .
H97 H 0.8102(7) 0.0069(3) 0.0486(5) 0.072 Uiso 1 calc R .
C98 C 1.0021(7) -0.0143(3) 0.0909(5) 0.064(2) Uani 1 d . .
H98 H 1.0040(7) -0.0237(3) 0.1534(5) 0.077 Uiso 1 calc R .
C99 C 1.1140(7) -0.0193(3) 0.0622(5) 0.061(2) Uani 1 d . .
H99 H 1.1931(7) -0.0331(3) 0.1047(5) 0.073 Uiso 1 calc R .
